data_1572665
loop_
_publ_author_name
'Tran, Ba L.'
'Fuller, 3rd, Jack T'
'Erickson, Jeremy D.'
'Ginovska, Bojana'
'Raugei, Simone'

_publ_section_title
;
 Direct observation of &#x3b2;-alkynyl eliminations from unstrained
 propargylic alkoxide Cu(i) complexes by C-C bond cleavage.
;
_journal_issue 42
_journal_name_full 'Chemical science'
_journal_page_first 17481
_journal_page_last 17489
_journal_paper_doi 10.1039/d4sc02982h
_journal_volume 15
_journal_year 2024
_chemical_formula_moiety 'C77 H61 Cu N2 O2'
_chemical_formula_sum 'C77 H61 Cu N2 O2'
_chemical_formula_weight 1109.81
_space_group_crystal_system orthorhombic
_space_group_IT_number 33
_space_group_name_Hall 'P 2c -2n'
_space_group_name_H-M_alt 'P n a 21'
_atom_sites_solution_hydrogens geom
_atom_sites_solution_primary dual
_audit_creation_date 2024-03-06
_audit_creation_method
;
Olex2 1.5
(compiled 2024.02.16 svn.r378c4104 for OlexSys, GUI svn.r6928)
;
_audit_update_record
;
2024-04-04 deposited with the CCDC.	2024-09-17 downloaded from the CCDC.
;
_cell_angle_alpha 90
_cell_angle_beta 90
_cell_angle_gamma 90
_cell_formula_units_Z 4
_cell_length_a 33.633(3)
_cell_length_b 12.0225(12)
_cell_length_c 14.4644(15)
_cell_measurement_reflns_used 9691
_cell_measurement_temperature 100(2)
_cell_measurement_theta_max 30.50
_cell_measurement_theta_min 2.48
_cell_volume 5848.7(10)
_computing_cell_refinement 'SAINT V8.40B (?, 2016)'
_computing_data_reduction 'SAINT V8.40B (?, 2016)'
_computing_molecular_graphics 'Olex2 1.5 (Dolomanov et al., 2009)'
_computing_publication_material 'Olex2 1.5 (Dolomanov et al., 2009)'
_computing_structure_refinement 'SHELXL 2018/3 (Sheldrick, 2015)'
_computing_structure_solution 'SHELXT 2018/2 (Sheldrick, 2018)'
_diffrn_ambient_temperature 100.00
_diffrn_measured_fraction_theta_full 0.999
_diffrn_measured_fraction_theta_max 0.995
_diffrn_measurement_device_type 'Bruker APEX-II CCD'
_diffrn_measurement_method '\f and \w scans'
_diffrn_radiation_type MoK\a
_diffrn_radiation_wavelength 0.71073
_diffrn_reflns_av_R_equivalents 0.0275
_diffrn_reflns_av_unetI/netI 0.0279
_diffrn_reflns_Laue_measured_fraction_full 0.999
_diffrn_reflns_Laue_measured_fraction_max 0.995
_diffrn_reflns_limit_h_max 47
_diffrn_reflns_limit_h_min -45
_diffrn_reflns_limit_k_max 17
_diffrn_reflns_limit_k_min -17
_diffrn_reflns_limit_l_max 20
_diffrn_reflns_limit_l_min -20
_diffrn_reflns_number 99750
_diffrn_reflns_point_group_measured_fraction_full 0.981
_diffrn_reflns_point_group_measured_fraction_max 0.970
_diffrn_reflns_theta_full 25.242
_diffrn_reflns_theta_max 30.524
_diffrn_reflns_theta_min 1.857
_exptl_absorpt_coefficient_mu 0.425
_exptl_absorpt_correction_T_max 0.7461
_exptl_absorpt_correction_T_min 0.6882
_exptl_absorpt_correction_type multi-scan
_exptl_absorpt_process_details
;
SADABS-2016/2 (Bruker,2016/2) was used for absorption correction.
wR2(int) was 0.0972 before and 0.0632 after correction.
The Ratio of minimum to maximum transmission is 0.9224.
The \l/2 correction factor is Not present.
;
_exptl_crystal_colour 'clear colourless'
_exptl_crystal_colour_lustre clear
_exptl_crystal_colour_primary colourless
_exptl_crystal_density_diffrn 1.260
_exptl_crystal_description block
_exptl_crystal_F_000 2328
_exptl_crystal_size_max 0.389
_exptl_crystal_size_mid 0.366
_exptl_crystal_size_min 0.347
_refine_diff_density_max 0.293
_refine_diff_density_min -0.395
_refine_diff_density_rms 0.042
_refine_ls_abs_structure_details
;
 Flack x determined using 7717 quotients [(I+)-(I-)]/[(I+)+(I-)]
 (Parsons, Flack and Wagner, Acta Cryst. B69 (2013) 249-259).
;
_refine_ls_abs_structure_Flack 0.0322(16)
_refine_ls_extinction_method none
_refine_ls_goodness_of_fit_ref 1.034
_refine_ls_hydrogen_treatment constr
_refine_ls_matrix_type full
_refine_ls_number_parameters 741
_refine_ls_number_reflns 17342
_refine_ls_number_restraints 1
_refine_ls_restrained_S_all 1.034
_refine_ls_R_factor_all 0.0244
_refine_ls_R_factor_gt 0.0239
_refine_ls_shift/su_max 0.001
_refine_ls_shift/su_mean 0.000
_refine_ls_structure_factor_coef Fsqd
_refine_ls_weighting_details 'w=1/[\s^2^(Fo^2^)+(0.0365P)^2^+0.8858P] where P=(Fo^2^+2Fc^2^)/3'
_refine_ls_weighting_scheme calc
_refine_ls_wR_factor_gt 0.0650
_refine_ls_wR_factor_ref 0.0654
_reflns_Friedel_coverage 0.882
_reflns_Friedel_fraction_full 0.962
_reflns_Friedel_fraction_max 0.943
_reflns_number_gt 17012
_reflns_number_total 17342
_reflns_threshold_expression 'I > 2\s(I)'
_cod_data_source_file d4sc02982h3.cif
_cod_data_source_block ba104_final_a
_cod_depositor_comments 'Adding full bibliography for 1572662--1572672.cif.'
_cod_database_code 1572665
_shelx_shelxl_version_number 2018/3
_shelx_space_group_comment
;
The symmetry employed for this shelxl refinement is uniquely defined
by the following loop, which should always be used as a source of
symmetry information in preference to the above space-group names.
They are only intended as comments.
;
_shelx_estimated_absorpt_t_max 0.867
_shelx_estimated_absorpt_t_min 0.852
_olex2_refinement_description
;
1. Fixed Uiso
 At 1.2 times of:
  All C(H) groups
 At 1.5 times of:
  All C(H,H,H) groups
2.a Ternary CH refined with riding coordinates:
 C47(H47), C62(H62), C13(H13), C28(H28)
2.b Aromatic/amide H refined with riding coordinates:
 C53(H53), C11(H11), C43(H43), C82(H82), C64(H64), C32(H32), C45(H45), C9(H9),
 C34(H34), C25(H25), C33(H33), C68(H68), C70(H70), C22(H22), C31(H31), C40(H40),
  C55(H55), C57(H57), C4(H4), C67(H67), C58(H58), C30(H30), C71(H71), C81(H81),
 C19(H19), C5(H5), C24(H24), C72(H72), C66(H66), C79(H79), C80(H80), C74(H74),
 C49(H49), C65(H65), C36(H36), C23(H23), C59(H59), C52(H52), C56(H56), C78(H78),
  C21(H21), C38(H38), C51(H51), C15(H15), C39(H39), C37(H37), C16(H16),
 C18(H18), C17(H17), C50(H50), C73(H73)
2.c Idealised Me refined as rotating group:
 C27(H27A,H27B,H27C), C61(H61A,H61B,H61C)
;

loop_
_space_group_symop_operation_xyz
'x, y, z'
'-x, -y, z+1/2'
'x+1/2, -y+1/2, z'
'-x+1/2, y+1/2, z+1/2'

loop_
_atom_site_label
_atom_site_type_symbol
_atom_site_fract_x
_atom_site_fract_y
_atom_site_fract_z
_atom_site_U_iso_or_equiv
_atom_site_adp_type
_atom_site_occupancy
_atom_site_site_symmetry_order
_atom_site_calc_flag
_atom_site_refinement_flags_posn
_atom_site_refinement_flags_adp
_atom_site_refinement_flags_occupancy
_atom_site_disorder_assembly
_atom_site_disorder_group
Cu1 Cu 0.37671(2) 0.43339(2) 0.54655(2) 0.01392(4) Uani 1 1 d . . . . .
O60 O 0.24241(3) 0.13701(9) 0.30928(9) 0.0214(2) Uani 1 1 d . . . . .
O26 O 0.50051(3) 0.82342(10) 0.62212(8) 0.0217(2) Uani 1 1 d . . . . .
N3 N 0.37134(3) 0.63926(9) 0.43730(8) 0.01106(19) Uani 1 1 d . . . . .
N6 N 0.33316(3) 0.51229(9) 0.38377(8) 0.01119(19) Uani 1 1 d . . . . .
C48 C 0.22314(4) 0.45478(11) 0.52166(9) 0.0148(2) Uani 1 1 d . . . . .
C63 C 0.39508(4) 0.20474(11) 0.33396(10) 0.0131(2) Uani 1 1 d . . . . .
C44 C 0.26729(4) 0.22274(11) 0.32979(10) 0.0148(2) Uani 1 1 d . . . . .
C10 C 0.46724(4) 0.78189(12) 0.58055(10) 0.0154(2) Uani 1 1 d . . . . .
C54 C 0.23466(4) 0.59396(11) 0.39224(10) 0.0148(2) Uani 1 1 d . . . . .
C35 C 0.33072(4) 0.84153(12) 0.58721(10) 0.0155(2) Uani 1 1 d . . . . .
C53 C 0.18400(4) 0.49176(12) 0.52859(9) 0.0169(3) Uani 1 1 d . . . . .
H53 H 0.174896 0.550122 0.489705 0.020 Uiso 1 1 calc R U . . .
C42 C 0.33113(4) 0.31656(11) 0.33291(9) 0.0118(2) Uani 1 1 d . . . . .
C29 C 0.35539(4) 0.71864(12) 0.71835(10) 0.0142(2) Uani 1 1 d . . . . .
C11 C 0.47335(4) 0.73394(12) 0.49369(10) 0.0154(2) Uani 1 1 d . . . . .
H11 H 0.499291 0.733046 0.467683 0.019 Uiso 1 1 calc R U . . .
C43 C 0.30813(4) 0.22269(11) 0.31250(10) 0.0138(2) Uani 1 1 d . . . . .
H43 H 0.320376 0.158585 0.286739 0.017 Uiso 1 1 calc R U . . .
C82 C 0.41026(5) 0.25719(12) 0.87360(11) 0.0199(3) Uani 1 1 d . . . . .
H82 H 0.406405 0.335064 0.880167 0.024 Uiso 1 1 calc R U . . .
C2 C 0.36031(4) 0.53166(11) 0.45157(9) 0.0114(2) Uani 1 1 d . . . . .
C64 C 0.41307(5) 0.18714(12) 0.41956(10) 0.0179(3) Uani 1 1 d . . . . .
H64 H 0.413653 0.245594 0.463738 0.021 Uiso 1 1 calc R U . . .
C32 C 0.35571(5) 0.67490(15) 0.90852(11) 0.0223(3) Uani 1 1 d . . . . .
H32 H 0.355549 0.660225 0.973055 0.027 Uiso 1 1 calc R U . . .
C45 C 0.24926(4) 0.31343(11) 0.37294(10) 0.0158(2) Uani 1 1 d . . . . .
H45 H 0.221686 0.311036 0.387051 0.019 Uiso 1 1 calc R U . . .
C12 C 0.44180(4) 0.68753(11) 0.44498(9) 0.0128(2) Uani 1 1 d . . . . .
C47 C 0.25270(4) 0.50185(11) 0.45094(10) 0.0138(2) Uani 1 1 d . . . . .
H47 H 0.274723 0.536673 0.487260 0.017 Uiso 1 1 calc R U . . .
C76 C 0.39886(5) 0.27663(12) 0.70634(11) 0.0190(3) Uani 1 1 d . . . . .
C9 C 0.42927(4) 0.78383(11) 0.62014(10) 0.0151(2) Uani 1 1 d . . . . .
H9 H 0.425439 0.816369 0.679332 0.018 Uiso 1 1 calc R U . . .
C34 C 0.35798(4) 0.80567(12) 0.78172(10) 0.0171(3) Uani 1 1 d . . . . .
H34 H 0.359490 0.880292 0.760403 0.021 Uiso 1 1 calc R U . . .
C62 C 0.37589(4) 0.31726(11) 0.31402(10) 0.0119(2) Uani 1 1 d . . . . .
H62 H 0.387628 0.370358 0.359710 0.014 Uiso 1 1 calc R U . . .
C69 C 0.38639(4) 0.36314(11) 0.21892(10) 0.0143(2) Uani 1 1 d . . . . .
C25 C 0.42747(4) 0.70048(12) 0.19613(10) 0.0178(3) Uani 1 1 d . . . . .
H25 H 0.405663 0.650388 0.199311 0.021 Uiso 1 1 calc R U . . .
C33 C 0.35836(4) 0.78344(13) 0.87655(11) 0.0201(3) Uani 1 1 d . . . . .
H33 H 0.360443 0.843038 0.919405 0.024 Uiso 1 1 calc R U . . .
C77 C 0.40725(4) 0.20840(12) 0.78581(10) 0.0172(3) Uani 1 1 d . . . . .
C68 C 0.39468(4) 0.11745(11) 0.26971(10) 0.0159(2) Uani 1 1 d . . . . .
H68 H 0.383046 0.128466 0.210573 0.019 Uiso 1 1 calc R U . . .
C70 C 0.42647(4) 0.38395(12) 0.19852(10) 0.0175(3) Uani 1 1 d . . . . .
H70 H 0.446394 0.364949 0.242315 0.021 Uiso 1 1 calc R U . . .
C22 C 0.49114(5) 0.84659(13) 0.18512(12) 0.0226(3) Uani 1 1 d . . . . .
H22 H 0.513107 0.896039 0.181255 0.027 Uiso 1 1 calc R U . . .
C7 C 0.40374(4) 0.69095(11) 0.48584(9) 0.0118(2) Uani 1 1 d . . . . .
C31 C 0.35331(5) 0.58761(14) 0.84556(11) 0.0217(3) Uani 1 1 d . . . . .
H31 H 0.351689 0.513079 0.867055 0.026 Uiso 1 1 calc R U . . .
C40 C 0.29061(4) 0.84646(13) 0.61383(11) 0.0196(3) Uani 1 1 d . . . . .
H40 H 0.279584 0.788088 0.649929 0.024 Uiso 1 1 calc R U . . .
C41 C 0.31183(4) 0.40942(10) 0.37077(9) 0.0115(2) Uani 1 1 d . . . . .
C55 C 0.23675(5) 0.70372(13) 0.42408(11) 0.0208(3) Uani 1 1 d . . . . .
H55 H 0.250765 0.719784 0.479518 0.025 Uiso 1 1 calc R U . . .
C57 C 0.19774(5) 0.76741(14) 0.29425(12) 0.0250(3) Uani 1 1 d . . . . .
H57 H 0.184906 0.825765 0.261531 0.030 Uiso 1 1 calc R U . . .
C4 C 0.35132(4) 0.68625(11) 0.36311(10) 0.0139(2) Uani 1 1 d . . . . .
H4 H 0.354003 0.760196 0.340808 0.017 Uiso 1 1 calc R U . . .
C14 C 0.48183(4) 0.54170(12) 0.36054(10) 0.0164(2) Uani 1 1 d . . . . .
C75 C 0.39090(5) 0.33805(13) 0.64198(11) 0.0197(3) Uani 1 1 d . . . . .
C67 C 0.41130(4) 0.01419(12) 0.29208(11) 0.0190(3) Uani 1 1 d . . . . .
H67 H 0.410350 -0.044994 0.248618 0.023 Uiso 1 1 calc R U . . .
C46 C 0.27135(4) 0.40714(11) 0.39540(9) 0.0130(2) Uani 1 1 d . . . . .
C58 C 0.19599(5) 0.65845(14) 0.26159(12) 0.0236(3) Uani 1 1 d . . . . .
H58 H 0.182209 0.642717 0.205764 0.028 Uiso 1 1 calc R U . . .
C13 C 0.44868(4) 0.62896(11) 0.35239(9) 0.0134(2) Uani 1 1 d . . . . .
H13 H 0.423770 0.586206 0.339627 0.016 Uiso 1 1 calc R U . . .
C30 C 0.35326(4) 0.60958(12) 0.75119(11) 0.0178(3) Uani 1 1 d . . . . .
H30 H 0.351773 0.549659 0.708518 0.021 Uiso 1 1 calc R U . . .
C71 C 0.43737(5) 0.43216(12) 0.11477(12) 0.0224(3) Uani 1 1 d . . . . .
H71 H 0.464616 0.446104 0.101869 0.027 Uiso 1 1 calc R U . . .
C81 C 0.41883(5) 0.19303(14) 0.95135(11) 0.0227(3) Uani 1 1 d . . . . .
H81 H 0.420615 0.227021 1.010500 0.027 Uiso 1 1 calc R U . . .
C27 C 0.49744(5) 0.85161(14) 0.71777(11) 0.0218(3) Uani 1 1 d . . . . .
H27A H 0.479056 0.914226 0.725143 0.033 Uiso 1 1 calc R U . . .
H27B H 0.523704 0.872552 0.741379 0.033 Uiso 1 1 calc R U . . .
H27C H 0.487448 0.787377 0.752422 0.033 Uiso 1 1 calc R U . . .
C19 C 0.47878(5) 0.46389(13) 0.43209(12) 0.0223(3) Uani 1 1 d . . . . .
H19 H 0.457769 0.469908 0.475715 0.027 Uiso 1 1 calc R U . . .
C20 C 0.45378(4) 0.70808(11) 0.27062(9) 0.0145(2) Uani 1 1 d . . . . .
C5 C 0.32721(4) 0.60616(11) 0.32868(9) 0.0142(2) Uani 1 1 d . . . . .
H5 H 0.309740 0.612561 0.277338 0.017 Uiso 1 1 calc R U . . .
C24 C 0.43276(5) 0.76537(13) 0.11723(11) 0.0214(3) Uani 1 1 d . . . . .
H24 H 0.414458 0.759818 0.067420 0.026 Uiso 1 1 calc R U . . .
C72 C 0.40855(5) 0.45991(12) 0.05006(13) 0.0251(3) Uani 1 1 d . . . . .
H72 H 0.415978 0.494054 -0.006602 0.030 Uiso 1 1 calc R U . . .
C66 C 0.42919(5) -0.00213(12) 0.37754(12) 0.0213(3) Uani 1 1 d . . . . .
H66 H 0.440630 -0.072118 0.392439 0.026 Uiso 1 1 calc R U . . .
C79 C 0.42157(5) 0.02913(13) 0.85558(12) 0.0244(3) Uani 1 1 d . . . . .
H79 H 0.425523 -0.048758 0.849437 0.029 Uiso 1 1 calc R U . . .
C80 C 0.42478(5) 0.07881(14) 0.94204(12) 0.0241(3) Uani 1 1 d . . . . .
H80 H 0.431027 0.034979 0.994731 0.029 Uiso 1 1 calc R U . . .
C8 C 0.39694(4) 0.73793(11) 0.57270(9) 0.0125(2) Uani 1 1 d . . . . .
C74 C 0.35770(5) 0.38981(14) 0.15294(11) 0.0221(3) Uani 1 1 d . . . . .
H74 H 0.330436 0.375494 0.165377 0.027 Uiso 1 1 calc R U . . .
C49 C 0.23621(5) 0.37056(12) 0.58150(11) 0.0192(3) Uani 1 1 d . . . . .
H49 H 0.263023 0.345942 0.578467 0.023 Uiso 1 1 calc R U . . .
C65 C 0.43026(5) 0.08446(13) 0.44117(12) 0.0221(3) Uani 1 1 d . . . . .
H65 H 0.442697 0.073866 0.499480 0.027 Uiso 1 1 calc R U . . .
C36 C 0.34617(5) 0.92904(13) 0.53557(13) 0.0240(3) Uani 1 1 d . . . . .
H36 H 0.373351 0.927769 0.517768 0.029 Uiso 1 1 calc R U . . .
C23 C 0.46478(5) 0.83823(13) 0.11127(11) 0.0228(3) Uani 1 1 d . . . . .
H23 H 0.468629 0.881894 0.057266 0.027 Uiso 1 1 calc R U . . .
C59 C 0.21427(5) 0.57242(12) 0.31013(11) 0.0195(3) Uani 1 1 d . . . . .
H59 H 0.212857 0.498505 0.287150 0.023 Uiso 1 1 calc R U . . .
C61 C 0.25906(5) 0.04290(13) 0.26309(13) 0.0255(3) Uani 1 1 d . . . . .
H61A H 0.271053 0.066755 0.204611 0.038 Uiso 1 1 calc R U . . .
H61B H 0.238067 -0.011600 0.250622 0.038 Uiso 1 1 calc R U . . .
H61C H 0.279482 0.008986 0.302342 0.038 Uiso 1 1 calc R U . . .
C52 C 0.15803(5) 0.44329(14) 0.59261(11) 0.0217(3) Uani 1 1 d . . . . .
H52 H 0.131366 0.468857 0.596835 0.026 Uiso 1 1 calc R U . . .
C56 C 0.21851(5) 0.78967(13) 0.37540(13) 0.0253(3) Uani 1 1 d . . . . .
H56 H 0.220261 0.863847 0.397675 0.030 Uiso 1 1 calc R U . . .
C78 C 0.41258(5) 0.09296(13) 0.77776(11) 0.0209(3) Uani 1 1 d . . . . .
H78 H 0.410055 0.058170 0.719081 0.025 Uiso 1 1 calc R U . . .
C21 C 0.48561(5) 0.78318(12) 0.26455(11) 0.0187(3) Uani 1 1 d . . . . .
H21 H 0.503489 0.790774 0.314998 0.022 Uiso 1 1 calc R U . . .
C38 C 0.28249(5) 1.02214(15) 0.53505(13) 0.0296(3) Uani 1 1 d . . . . .
H38 H 0.266145 1.082652 0.516632 0.035 Uiso 1 1 calc R U . . .
C51 C 0.17099(5) 0.35815(15) 0.64990(11) 0.0251(3) Uani 1 1 d . . . . .
H51 H 0.153068 0.324228 0.692119 0.030 Uiso 1 1 calc R U . . .
C28 C 0.35504(4) 0.73880(11) 0.61403(9) 0.0133(2) Uani 1 1 d . . . . .
H28 H 0.340900 0.673685 0.586293 0.016 Uiso 1 1 calc R U . . .
C15 C 0.51285(5) 0.53186(14) 0.29748(12) 0.0223(3) Uani 1 1 d . . . . .
H15 H 0.515249 0.583981 0.248432 0.027 Uiso 1 1 calc R U . . .
C39 C 0.26680(5) 0.93594(14) 0.58791(13) 0.0258(3) Uani 1 1 d . . . . .
H39 H 0.239713 0.938172 0.606412 0.031 Uiso 1 1 calc R U . . .
C37 C 0.32225(6) 1.01885(16) 0.50950(14) 0.0314(4) Uani 1 1 d . . . . .
H37 H 0.333259 1.077878 0.474136 0.038 Uiso 1 1 calc R U . . .
C16 C 0.54057(5) 0.44556(15) 0.30589(15) 0.0300(4) Uani 1 1 d . . . . .
H16 H 0.561725 0.439578 0.262662 0.036 Uiso 1 1 calc R U . . .
C18 C 0.50630(6) 0.37750(14) 0.44003(15) 0.0306(4) Uani 1 1 d . . . . .
H18 H 0.503838 0.324651 0.488524 0.037 Uiso 1 1 calc R U . . .
C17 C 0.53729(5) 0.36889(15) 0.37691(16) 0.0335(4) Uani 1 1 d . . . . .
H17 H 0.556191 0.310548 0.382473 0.040 Uiso 1 1 calc R U . . .
C50 C 0.21035(5) 0.32252(14) 0.64537(11) 0.0241(3) Uani 1 1 d . . . . .
H50 H 0.219546 0.265673 0.685672 0.029 Uiso 1 1 calc R U . . .
C73 C 0.36879(6) 0.43755(15) 0.06847(12) 0.0282(4) Uani 1 1 d . . . . .
H73 H 0.349077 0.454696 0.023640 0.034 Uiso 1 1 calc R U . . .

loop_
_atom_site_aniso_label
_atom_site_aniso_U_11
_atom_site_aniso_U_22
_atom_site_aniso_U_33
_atom_site_aniso_U_23
_atom_site_aniso_U_13
_atom_site_aniso_U_12
Cu1 0.01706(7) 0.01319(7) 0.01150(7) 0.00199(6) -0.00204(6) 0.00061(5)
O60 0.0149(5) 0.0188(5) 0.0306(6) -0.0108(4) 0.0041(4) -0.0057(4)
O26 0.0130(4) 0.0322(6) 0.0198(5) -0.0084(4) -0.0007(4) -0.0068(4)
N3 0.0102(4) 0.0115(5) 0.0114(5) 0.0007(4) -0.0003(4) -0.0001(4)
N6 0.0107(4) 0.0118(4) 0.0110(5) 0.0008(4) -0.0002(4) -0.0005(4)
C48 0.0148(6) 0.0168(5) 0.0128(6) -0.0043(4) 0.0014(4) -0.0019(5)
C63 0.0110(5) 0.0128(5) 0.0156(6) 0.0006(4) 0.0022(4) 0.0002(4)
C44 0.0130(6) 0.0150(6) 0.0165(6) -0.0031(4) 0.0007(5) -0.0027(5)
C10 0.0117(5) 0.0180(6) 0.0167(6) -0.0025(5) -0.0017(5) -0.0031(5)
C54 0.0124(5) 0.0152(5) 0.0167(6) -0.0008(5) 0.0023(5) -0.0003(4)
C35 0.0136(6) 0.0201(6) 0.0130(6) -0.0012(5) -0.0006(5) 0.0006(5)
C53 0.0143(6) 0.0212(6) 0.0153(6) -0.0037(5) 0.0020(4) -0.0003(5)
C42 0.0104(5) 0.0137(5) 0.0113(5) 0.0003(4) 0.0005(4) -0.0005(4)
C29 0.0104(5) 0.0190(6) 0.0132(6) -0.0008(5) 0.0011(4) 0.0002(4)
C11 0.0113(5) 0.0184(6) 0.0166(6) -0.0022(5) 0.0008(5) -0.0012(5)
C43 0.0130(5) 0.0130(5) 0.0154(6) -0.0024(4) 0.0012(5) -0.0009(4)
C82 0.0230(7) 0.0185(6) 0.0183(6) 0.0028(5) -0.0019(5) 0.0022(5)
C2 0.0106(5) 0.0116(5) 0.0120(5) -0.0009(4) 0.0007(4) -0.0004(4)
C64 0.0194(6) 0.0181(6) 0.0162(6) 0.0004(5) -0.0004(5) 0.0014(5)
C32 0.0169(6) 0.0354(8) 0.0147(6) 0.0038(6) -0.0003(5) 0.0026(6)
C45 0.0115(5) 0.0179(6) 0.0181(6) -0.0048(5) 0.0016(5) -0.0022(5)
C12 0.0117(5) 0.0124(5) 0.0143(6) -0.0004(4) 0.0010(4) 0.0003(4)
C47 0.0118(5) 0.0145(5) 0.0150(6) -0.0034(4) 0.0010(4) -0.0007(4)
C76 0.0208(6) 0.0183(6) 0.0180(6) 0.0015(5) -0.0012(5) 0.0017(5)
C9 0.0135(6) 0.0174(6) 0.0145(6) -0.0036(4) 0.0005(5) -0.0020(5)
C34 0.0157(6) 0.0197(6) 0.0160(6) -0.0026(5) 0.0004(5) 0.0009(5)
C62 0.0099(5) 0.0129(5) 0.0129(6) 0.0003(4) 0.0006(4) 0.0005(4)
C69 0.0158(6) 0.0125(5) 0.0145(6) 0.0005(4) 0.0023(5) 0.0006(5)
C25 0.0155(6) 0.0216(6) 0.0163(6) -0.0036(5) 0.0000(5) 0.0033(5)
C33 0.0159(6) 0.0292(7) 0.0152(6) -0.0049(5) -0.0003(5) 0.0036(5)
C77 0.0154(6) 0.0193(6) 0.0171(6) 0.0043(5) -0.0016(5) 0.0005(5)
C68 0.0133(6) 0.0162(6) 0.0181(6) -0.0019(5) 0.0016(5) 0.0005(5)
C70 0.0166(6) 0.0169(6) 0.0189(6) -0.0019(5) 0.0039(5) -0.0015(5)
C22 0.0249(7) 0.0207(7) 0.0222(7) 0.0010(5) 0.0045(6) -0.0027(5)
C7 0.0104(5) 0.0116(5) 0.0135(5) 0.0002(4) -0.0009(4) -0.0014(4)
C31 0.0197(7) 0.0242(7) 0.0211(7) 0.0068(6) -0.0006(5) 0.0009(5)
C40 0.0146(6) 0.0257(7) 0.0185(6) -0.0015(5) 0.0005(5) 0.0003(5)
C41 0.0108(5) 0.0119(5) 0.0119(5) -0.0002(4) -0.0008(4) -0.0011(4)
C55 0.0217(7) 0.0174(6) 0.0233(7) -0.0023(5) -0.0009(6) -0.0013(5)
C57 0.0240(7) 0.0220(7) 0.0292(8) 0.0067(6) 0.0013(6) 0.0023(6)
C4 0.0132(6) 0.0137(5) 0.0149(6) 0.0033(4) -0.0010(5) -0.0003(4)
C14 0.0140(6) 0.0151(6) 0.0200(6) -0.0047(5) -0.0035(5) 0.0014(5)
C75 0.0233(7) 0.0195(6) 0.0164(6) 0.0010(5) -0.0014(5) 0.0015(5)
C67 0.0162(6) 0.0146(6) 0.0262(7) -0.0032(5) 0.0040(5) 0.0004(5)
C46 0.0116(5) 0.0144(5) 0.0129(6) -0.0021(4) 0.0004(4) 0.0000(4)
C58 0.0213(7) 0.0279(7) 0.0216(7) 0.0020(6) -0.0020(6) 0.0001(6)
C13 0.0112(5) 0.0146(5) 0.0143(6) -0.0024(4) 0.0001(4) 0.0005(4)
C30 0.0163(6) 0.0191(6) 0.0179(6) 0.0003(5) 0.0013(5) -0.0003(5)
C71 0.0246(7) 0.0206(7) 0.0220(7) -0.0019(5) 0.0102(6) -0.0048(5)
C81 0.0252(7) 0.0254(7) 0.0177(7) 0.0045(5) -0.0022(6) 0.0005(6)
C27 0.0190(6) 0.0274(7) 0.0188(7) -0.0060(6) -0.0024(5) -0.0054(6)
C19 0.0218(7) 0.0187(6) 0.0264(8) 0.0001(6) -0.0060(6) 0.0029(5)
C20 0.0143(6) 0.0153(5) 0.0138(6) -0.0025(4) 0.0021(5) 0.0035(5)
C5 0.0142(6) 0.0148(6) 0.0136(6) 0.0033(4) -0.0025(5) 0.0001(5)
C24 0.0207(7) 0.0270(7) 0.0164(6) -0.0007(5) -0.0011(5) 0.0072(6)
C72 0.0352(8) 0.0231(6) 0.0171(6) 0.0031(7) 0.0075(7) -0.0041(6)
C66 0.0193(6) 0.0166(6) 0.0279(7) 0.0055(5) 0.0044(6) 0.0034(5)
C79 0.0266(8) 0.0178(6) 0.0287(8) 0.0068(6) -0.0005(6) 0.0008(6)
C80 0.0236(7) 0.0253(7) 0.0235(8) 0.0108(6) -0.0014(6) 0.0012(6)
C8 0.0114(5) 0.0132(5) 0.0131(5) -0.0007(4) 0.0012(4) -0.0017(4)
C74 0.0183(6) 0.0286(7) 0.0193(7) 0.0066(6) 0.0007(5) -0.0001(6)
C49 0.0196(6) 0.0187(6) 0.0193(6) -0.0012(5) 0.0009(5) -0.0005(5)
C65 0.0230(7) 0.0221(7) 0.0212(7) 0.0054(6) -0.0022(6) 0.0034(6)
C36 0.0209(6) 0.0257(7) 0.0254(9) 0.0080(6) 0.0052(6) 0.0026(5)
C23 0.0268(7) 0.0222(7) 0.0193(7) 0.0025(5) 0.0042(6) 0.0072(6)
C59 0.0178(6) 0.0209(7) 0.0198(7) -0.0028(5) 0.0002(5) 0.0000(5)
C61 0.0251(7) 0.0189(6) 0.0324(8) -0.0119(6) 0.0083(6) -0.0061(6)
C52 0.0155(6) 0.0329(8) 0.0168(7) -0.0043(6) 0.0033(5) -0.0038(6)
C56 0.0269(8) 0.0168(6) 0.0321(8) 0.0008(6) -0.0005(6) 0.0013(6)
C78 0.0237(7) 0.0186(6) 0.0203(7) 0.0015(5) -0.0019(6) -0.0005(5)
C21 0.0193(6) 0.0194(6) 0.0175(6) -0.0002(5) -0.0001(5) -0.0014(5)
C38 0.0297(8) 0.0311(8) 0.0279(9) 0.0028(7) -0.0045(7) 0.0110(6)
C51 0.0243(7) 0.0340(8) 0.0170(7) -0.0001(6) 0.0042(6) -0.0098(6)
C28 0.0110(5) 0.0168(6) 0.0123(5) -0.0011(4) 0.0011(4) -0.0015(4)
C15 0.0157(6) 0.0239(7) 0.0274(8) -0.0078(6) -0.0002(6) 0.0039(5)
C39 0.0179(7) 0.0338(9) 0.0258(8) -0.0031(6) -0.0016(6) 0.0067(6)
C37 0.0331(9) 0.0288(8) 0.0323(9) 0.0120(7) 0.0040(7) 0.0064(7)
C16 0.0166(7) 0.0302(8) 0.0433(10) -0.0161(7) -0.0025(7) 0.0077(6)
C18 0.0328(9) 0.0193(7) 0.0396(10) 0.0007(6) -0.0179(8) 0.0054(6)
C17 0.0248(8) 0.0238(7) 0.0519(11) -0.0138(8) -0.0180(8) 0.0109(6)
C50 0.0287(8) 0.0239(7) 0.0197(7) 0.0015(5) 0.0003(6) -0.0049(6)
C73 0.0320(8) 0.0343(9) 0.0182(8) 0.0077(6) -0.0007(6) 0.0001(7)

loop_
_atom_type_symbol
_atom_type_description
_atom_type_scat_dispersion_real
_atom_type_scat_dispersion_imag
_atom_type_scat_source
C C 0.0033 0.0016 'International Tables Vol C Tables 4.2.6.8 and 6.1.1.4'
H H 0.0000 0.0000 'International Tables Vol C Tables 4.2.6.8 and 6.1.1.4'
Cu Cu 0.3201 1.2651 'International Tables Vol C Tables 4.2.6.8 and 6.1.1.4'
N N 0.0061 0.0033 'International Tables Vol C Tables 4.2.6.8 and 6.1.1.4'
O O 0.0106 0.0060 'International Tables Vol C Tables 4.2.6.8 and 6.1.1.4'

loop_
_geom_angle_atom_site_label_1
_geom_angle_atom_site_label_2
_geom_angle_atom_site_label_3
_geom_angle
_geom_angle_site_symmetry_1
_geom_angle_site_symmetry_3
_geom_angle_publ_flag
C75 Cu1 C2 177.75(6) . . ?
C44 O60 C61 117.46(12) . . ?
C10 O26 C27 117.02(12) . . ?
C2 N3 C7 122.90(11) . . ?
C2 N3 C4 111.83(11) . . ?
C4 N3 C7 124.74(11) . . ?
C2 N6 C41 125.09(11) . . ?
C2 N6 C5 111.68(11) . . ?
C5 N6 C41 123.20(11) . . ?
C53 C48 C47 122.85(13) . . ?
C53 C48 C49 118.82(13) . . ?
C49 C48 C47 118.33(13) . . ?
C64 C63 C62 119.06(12) . . ?
C64 C63 C68 118.63(13) . . ?
C68 C63 C62 122.30(12) . . ?
O60 C44 C43 124.46(12) . . ?
O60 C44 C45 114.98(12) . . ?
C45 C44 C43 120.55(12) . . ?
O26 C10 C11 115.24(12) . . ?
O26 C10 C9 124.17(13) . . ?
C11 C10 C9 120.59(12) . . ?
C55 C54 C47 118.85(13) . . ?
C59 C54 C47 122.40(12) . . ?
C59 C54 C55 118.67(14) . . ?
C40 C35 C28 118.53(13) . . ?
C36 C35 C40 118.31(14) . . ?
C36 C35 C28 123.14(13) . . ?
C48 C53 H53 119.9 . . ?
C48 C53 C52 120.29(14) . . ?
C52 C53 H53 119.9 . . ?
C43 C42 C62 120.70(12) . . ?
C43 C42 C41 117.93(12) . . ?
C41 C42 C62 121.37(11) . . ?
C34 C29 C30 118.97(13) . . ?
C34 C29 C28 122.06(13) . . ?
C30 C29 C28 118.97(13) . . ?
C10 C11 H11 119.7 . . ?
C12 C11 C10 120.57(13) . . ?
C12 C11 H11 119.7 . . ?
C44 C43 C42 120.37(12) . . ?
C44 C43 H43 119.8 . . ?
C42 C43 H43 119.8 . . ?
C77 C82 H82 119.5 . . ?
C81 C82 H82 119.5 . . ?
C81 C82 C77 120.94(14) . . ?
N3 C2 Cu1 128.55(10) . . ?
N6 C2 Cu1 127.72(10) . . ?
N6 C2 N3 103.67(11) . . ?
C63 C64 H64 119.6 . . ?
C63 C64 C65 120.78(14) . . ?
C65 C64 H64 119.6 . . ?
C33 C32 H32 120.2 . . ?
C33 C32 C31 119.66(14) . . ?
C31 C32 H32 120.2 . . ?
C44 C45 H45 119.8 . . ?
C46 C45 C44 120.41(13) . . ?
C46 C45 H45 119.8 . . ?
C11 C12 C7 117.94(12) . . ?
C11 C12 C13 120.82(12) . . ?
C7 C12 C13 121.15(12) . . ?
C48 C47 H47 106.5 . . ?
C54 C47 C48 112.46(11) . . ?
C54 C47 H47 106.5 . . ?
C54 C47 C46 114.37(11) . . ?
C46 C47 C48 109.97(11) . . ?
C46 C47 H47 106.5 . . ?
C75 C76 C77 176.83(16) . . ?
C10 C9 H9 119.9 . . ?
C8 C9 C10 120.11(12) . . ?
C8 C9 H9 119.9 . . ?
C29 C34 H34 119.9 . . ?
C29 C34 C33 120.16(14) . . ?
C33 C34 H34 119.9 . . ?
C63 C62 C42 112.18(11) . . ?
C63 C62 H62 105.9 . . ?
C42 C62 H62 105.9 . . ?
C69 C62 C63 113.16(11) . . ?
C69 C62 C42 113.03(11) . . ?
C69 C62 H62 105.9 . . ?
C70 C69 C62 118.52(12) . . ?
C74 C69 C62 122.73(12) . . ?
C74 C69 C70 118.69(13) . . ?
C20 C25 H25 119.5 . . ?
C24 C25 H25 119.5 . . ?
C24 C25 C20 120.92(14) . . ?
C32 C33 C34 120.43(14) . . ?
C32 C33 H33 119.8 . . ?
C34 C33 H33 119.8 . . ?
C82 C77 C76 119.92(13) . . ?
C82 C77 C78 118.64(13) . . ?
C78 C77 C76 121.45(14) . . ?
C63 C68 H68 119.8 . . ?
C67 C68 C63 120.47(14) . . ?
C67 C68 H68 119.8 . . ?
C69 C70 H70 119.6 . . ?
C71 C70 C69 120.70(14) . . ?
C71 C70 H70 119.6 . . ?
C23 C22 H22 119.7 . . ?
C21 C22 H22 119.7 . . ?
C21 C22 C23 120.60(15) . . ?
C12 C7 N3 118.07(12) . . ?
C8 C7 N3 119.35(11) . . ?
C8 C7 C12 122.51(12) . . ?
C32 C31 H31 120.0 . . ?
C30 C31 C32 119.94(15) . . ?
C30 C31 H31 120.0 . . ?
C35 C40 H40 119.6 . . ?
C39 C40 C35 120.74(15) . . ?
C39 C40 H40 119.6 . . ?
C42 C41 N6 120.22(11) . . ?
C42 C41 C46 122.06(12) . . ?
C46 C41 N6 117.70(11) . . ?
C54 C55 H55 119.6 . . ?
C56 C55 C54 120.74(15) . . ?
C56 C55 H55 119.6 . . ?
C58 C57 H57 120.4 . . ?
C56 C57 H57 120.4 . . ?
C56 C57 C58 119.20(15) . . ?
N3 C4 H4 126.7 . . ?
C5 C4 N3 106.60(11) . . ?
C5 C4 H4 126.7 . . ?
C19 C14 C13 117.41(13) . . ?
C15 C14 C13 123.54(14) . . ?
C15 C14 C19 118.91(14) . . ?
C76 C75 Cu1 177.47(14) . . ?
C68 C67 H67 119.9 . . ?
C66 C67 C68 120.28(14) . . ?
C66 C67 H67 119.9 . . ?
C45 C46 C47 120.53(12) . . ?
C45 C46 C41 118.32(12) . . ?
C41 C46 C47 121.04(11) . . ?
C57 C58 H58 119.7 . . ?
C59 C58 C57 120.55(15) . . ?
C59 C58 H58 119.7 . . ?
C12 C13 C14 110.91(11) . . ?
C12 C13 H13 105.7 . . ?
C14 C13 H13 105.7 . . ?
C20 C13 C12 114.08(11) . . ?
C20 C13 C14 113.79(11) . . ?
C20 C13 H13 105.7 . . ?
C29 C30 H30 119.6 . . ?
C31 C30 C29 120.82(14) . . ?
C31 C30 H30 119.6 . . ?
C70 C71 H71 119.9 . . ?
C72 C71 C70 120.20(15) . . ?
C72 C71 H71 119.9 . . ?
C82 C81 H81 120.1 . . ?
C82 C81 C80 119.79(16) . . ?
C80 C81 H81 120.1 . . ?
O26 C27 H27A 109.5 . . ?
O26 C27 H27B 109.5 . . ?
O26 C27 H27C 109.5 . . ?
H27A C27 H27B 109.5 . . ?
H27A C27 H27C 109.5 . . ?
H27B C27 H27C 109.5 . . ?
C14 C19 H19 119.7 . . ?
C18 C19 C14 120.64(17) . . ?
C18 C19 H19 119.7 . . ?
C25 C20 C13 119.02(13) . . ?
C25 C20 C21 118.50(13) . . ?
C21 C20 C13 122.33(13) . . ?
N6 C5 H5 126.9 . . ?
C4 C5 N6 106.21(12) . . ?
C4 C5 H5 126.9 . . ?
C25 C24 H24 119.9 . . ?
C23 C24 C25 120.14(14) . . ?
C23 C24 H24 119.9 . . ?
C71 C72 H72 120.1 . . ?
C71 C72 C73 119.74(15) . . ?
C73 C72 H72 120.1 . . ?
C67 C66 H66 120.2 . . ?
C67 C66 C65 119.66(14) . . ?
C65 C66 H66 120.2 . . ?
C80 C79 H79 119.8 . . ?
C80 C79 C78 120.42(15) . . ?
C78 C79 H79 119.8 . . ?
C81 C80 H80 120.0 . . ?
C79 C80 C81 119.93(15) . . ?
C79 C80 H80 120.0 . . ?
C9 C8 C28 121.40(12) . . ?
C7 C8 C9 118.27(12) . . ?
C7 C8 C28 120.33(11) . . ?
C69 C74 H74 119.8 . . ?
C69 C74 C73 120.46(15) . . ?
C73 C74 H74 119.8 . . ?
C48 C49 H49 119.6 . . ?
C50 C49 C48 120.83(14) . . ?
C50 C49 H49 119.6 . . ?
C64 C65 H65 119.9 . . ?
C66 C65 C64 120.16(15) . . ?
C66 C65 H65 119.9 . . ?
C35 C36 H36 119.5 . . ?
C35 C36 C37 120.93(15) . . ?
C37 C36 H36 119.5 . . ?
C22 C23 H23 120.3 . . ?
C24 C23 C22 119.41(15) . . ?
C24 C23 H23 120.3 . . ?
C54 C59 H59 119.7 . . ?
C58 C59 C54 120.53(14) . . ?
C58 C59 H59 119.7 . . ?
O60 C61 H61A 109.5 . . ?
O60 C61 H61B 109.5 . . ?
O60 C61 H61C 109.5 . . ?
H61A C61 H61B 109.5 . . ?
H61A C61 H61C 109.5 . . ?
H61B C61 H61C 109.5 . . ?
C53 C52 H52 119.8 . . ?
C51 C52 C53 120.41(15) . . ?
C51 C52 H52 119.8 . . ?
C55 C56 H56 119.8 . . ?
C57 C56 C55 120.31(15) . . ?
C57 C56 H56 119.8 . . ?
C77 C78 H78 119.9 . . ?
C79 C78 C77 120.28(15) . . ?
C79 C78 H78 119.9 . . ?
C22 C21 C20 120.41(14) . . ?
C22 C21 H21 119.8 . . ?
C20 C21 H21 119.8 . . ?
C39 C38 H38 120.3 . . ?
C37 C38 H38 120.3 . . ?
C37 C38 C39 119.36(15) . . ?
C52 C51 H51 120.1 . . ?
C52 C51 C50 119.83(15) . . ?
C50 C51 H51 120.1 . . ?
C35 C28 H28 106.0 . . ?
C29 C28 C35 112.47(11) . . ?
C29 C28 C8 112.18(11) . . ?
C29 C28 H28 106.0 . . ?
C8 C28 C35 113.47(11) . . ?
C8 C28 H28 106.0 . . ?
C14 C15 H15 119.8 . . ?
C14 C15 C16 120.36(17) . . ?
C16 C15 H15 119.8 . . ?
C40 C39 H39 119.8 . . ?
C38 C39 C40 120.35(16) . . ?
C38 C39 H39 119.8 . . ?
C36 C37 H37 119.8 . . ?
C38 C37 C36 120.30(16) . . ?
C38 C37 H37 119.8 . . ?
C15 C16 H16 119.8 . . ?
C17 C16 C15 120.32(17) . . ?
C17 C16 H16 119.8 . . ?
C19 C18 H18 120.0 . . ?
C17 C18 C19 119.92(18) . . ?
C17 C18 H18 120.0 . . ?
C16 C17 C18 119.84(15) . . ?
C16 C17 H17 120.1 . . ?
C18 C17 H17 120.1 . . ?
C49 C50 H50 120.1 . . ?
C51 C50 C49 119.79(15) . . ?
C51 C50 H50 120.1 . . ?
C72 C73 C74 120.19(17) . . ?
C72 C73 H73 119.9 . . ?
C74 C73 H73 119.9 . . ?

loop_
_geom_bond_atom_site_label_1
_geom_bond_atom_site_label_2
_geom_bond_distance
_geom_bond_site_symmetry_2
_geom_bond_publ_flag
Cu1 C2 1.8940(13) . ?
Cu1 C75 1.8566(15) . ?
O60 C44 1.3604(16) . ?
O60 C61 1.4282(18) . ?
O26 C10 1.3648(16) . ?
O26 C27 1.4282(19) . ?
N3 C2 1.3616(16) . ?
N3 C7 1.4375(16) . ?
N3 C4 1.3872(17) . ?
N6 C2 1.3601(17) . ?
N6 C41 1.4420(16) . ?
N6 C5 1.3960(17) . ?
C48 C53 1.393(2) . ?
C48 C47 1.5345(19) . ?
C48 C49 1.403(2) . ?
C63 C64 1.394(2) . ?
C63 C62 1.5263(18) . ?
C63 C68 1.4018(19) . ?
C44 C43 1.3960(18) . ?
C44 C45 1.3951(19) . ?
C10 C11 1.3976(19) . ?
C10 C9 1.4000(19) . ?
C54 C47 1.5215(19) . ?
C54 C55 1.399(2) . ?
C54 C59 1.396(2) . ?
C35 C40 1.4043(19) . ?
C35 C36 1.391(2) . ?
C35 C28 1.5314(19) . ?
C53 H53 0.9500 . ?
C53 C52 1.400(2) . ?
C42 C43 1.3998(18) . ?
C42 C62 1.5300(17) . ?
C42 C41 1.4026(18) . ?
C29 C34 1.3937(19) . ?
C29 C30 1.396(2) . ?
C29 C28 1.5283(19) . ?
C11 H11 0.9500 . ?
C11 C12 1.3907(19) . ?
C43 H43 0.9500 . ?
C82 H82 0.9500 . ?
C82 C77 1.402(2) . ?
C82 C81 1.394(2) . ?
C64 H64 0.9500 . ?
C64 C65 1.399(2) . ?
C32 H32 0.9500 . ?
C32 C33 1.387(2) . ?
C32 C31 1.392(2) . ?
C45 H45 0.9500 . ?
C45 C46 1.3881(18) . ?
C12 C7 1.4103(18) . ?
C12 C13 1.5307(19) . ?
C47 H47 1.0000 . ?
C47 C46 1.5283(18) . ?
C76 C77 1.440(2) . ?
C76 C75 1.218(2) . ?
C9 H9 0.9500 . ?
C9 C8 1.3991(18) . ?
C34 H34 0.9500 . ?
C34 C33 1.398(2) . ?
C62 H62 1.0000 . ?
C62 C69 1.5236(19) . ?
C69 C70 1.4025(19) . ?
C69 C74 1.395(2) . ?
C25 H25 0.9500 . ?
C25 C20 1.397(2) . ?
C25 C24 1.394(2) . ?
C33 H33 0.9500 . ?
C77 C78 1.404(2) . ?
C68 H68 0.9500 . ?
C68 C67 1.399(2) . ?
C70 H70 0.9500 . ?
C70 C71 1.392(2) . ?
C22 H22 0.9500 . ?
C22 C23 1.392(2) . ?
C22 C21 1.391(2) . ?
C7 C8 1.3964(18) . ?
C31 H31 0.9500 . ?
C31 C30 1.390(2) . ?
C40 H40 0.9500 . ?
C40 C39 1.392(2) . ?
C41 C46 1.4076(18) . ?
C55 H55 0.9500 . ?
C55 C56 1.393(2) . ?
C57 H57 0.9500 . ?
C57 C58 1.394(2) . ?
C57 C56 1.392(3) . ?
C4 H4 0.9500 . ?
C4 C5 1.3538(19) . ?
C14 C13 1.5355(19) . ?
C14 C19 1.399(2) . ?
C14 C15 1.391(2) . ?
C67 H67 0.9500 . ?
C67 C66 1.389(2) . ?
C58 H58 0.9500 . ?
C58 C59 1.393(2) . ?
C13 H13 1.0000 . ?
C13 C20 1.5275(19) . ?
C30 H30 0.9500 . ?
C71 H71 0.9500 . ?
C71 C72 1.388(3) . ?
C81 H81 0.9500 . ?
C81 C80 1.394(2) . ?
C27 H27A 0.9800 . ?
C27 H27B 0.9800 . ?
C27 H27C 0.9800 . ?
C19 H19 0.9500 . ?
C19 C18 1.396(2) . ?
C20 C21 1.403(2) . ?
C5 H5 0.9500 . ?
C24 H24 0.9500 . ?
C24 C23 1.391(2) . ?
C72 H72 0.9500 . ?
C72 C73 1.390(3) . ?
C66 H66 0.9500 . ?
C66 C65 1.390(2) . ?
C79 H79 0.9500 . ?
C79 C80 1.390(3) . ?
C79 C78 1.396(2) . ?
C80 H80 0.9500 . ?
C8 C28 1.5309(18) . ?
C74 H74 0.9500 . ?
C74 C73 1.400(2) . ?
C49 H49 0.9500 . ?
C49 C50 1.394(2) . ?
C65 H65 0.9500 . ?
C36 H36 0.9500 . ?
C36 C37 1.398(2) . ?
C23 H23 0.9500 . ?
C59 H59 0.9500 . ?
C61 H61A 0.9800 . ?
C61 H61B 0.9800 . ?
C61 H61C 0.9800 . ?
C52 H52 0.9500 . ?
C52 C51 1.387(2) . ?
C56 H56 0.9500 . ?
C78 H78 0.9500 . ?
C21 H21 0.9500 . ?
C38 H38 0.9500 . ?
C38 C39 1.392(3) . ?
C38 C37 1.388(3) . ?
C51 H51 0.9500 . ?
C51 C50 1.393(2) . ?
C28 H28 1.0000 . ?
C15 H15 0.9500 . ?
C15 C16 1.400(2) . ?
C39 H39 0.9500 . ?
C37 H37 0.9500 . ?
C16 H16 0.9500 . ?
C16 C17 1.384(3) . ?
C18 H18 0.9500 . ?
C18 C17 1.390(3) . ?
C17 H17 0.9500 . ?
C50 H50 0.9500 . ?
C73 H73 0.9500 . ?

loop_
_geom_torsion_atom_site_label_1
_geom_torsion_atom_site_label_2
_geom_torsion_atom_site_label_3
_geom_torsion_atom_site_label_4
_geom_torsion
_geom_torsion_site_symmetry_1
_geom_torsion_site_symmetry_2
_geom_torsion_site_symmetry_3
_geom_torsion_site_symmetry_4
_geom_torsion_publ_flag
O60 C44 C43 C42 177.62(14) . . . . ?
O60 C44 C45 C46 -178.50(13) . . . . ?
O26 C10 C11 C12 179.20(13) . . . . ?
O26 C10 C9 C8 -179.21(13) . . . . ?
N3 C7 C8 C9 177.51(12) . . . . ?
N3 C7 C8 C28 -2.58(18) . . . . ?
N3 C4 C5 N6 0.35(15) . . . . ?
N6 C41 C46 C45 172.27(12) . . . . ?
N6 C41 C46 C47 -11.64(19) . . . . ?
C48 C53 C52 C51 0.1(2) . . . . ?
C48 C47 C46 C45 34.95(17) . . . . ?
C48 C47 C46 C41 -141.05(13) . . . . ?
C48 C49 C50 C51 0.2(2) . . . . ?
C63 C64 C65 C66 -0.8(2) . . . . ?
C63 C62 C69 C70 -60.61(16) . . . . ?
C63 C62 C69 C74 122.27(15) . . . . ?
C63 C68 C67 C66 -1.4(2) . . . . ?
C44 C45 C46 C47 -174.04(13) . . . . ?
C44 C45 C46 C41 2.1(2) . . . . ?
C10 C11 C12 C7 0.2(2) . . . . ?
C10 C11 C12 C13 -176.46(12) . . . . ?
C10 C9 C8 C7 0.0(2) . . . . ?
C10 C9 C8 C28 -179.95(13) . . . . ?
C54 C47 C46 C45 -92.70(15) . . . . ?
C54 C47 C46 C41 91.29(15) . . . . ?
C54 C55 C56 C57 0.3(3) . . . . ?
C35 C40 C39 C38 0.0(3) . . . . ?
C35 C36 C37 C38 0.1(3) . . . . ?
C53 C48 C47 C54 1.43(18) . . . . ?
C53 C48 C47 C46 -127.28(14) . . . . ?
C53 C48 C49 C50 1.6(2) . . . . ?
C53 C52 C51 C50 1.6(2) . . . . ?
C42 C62 C69 C70 170.48(12) . . . . ?
C42 C62 C69 C74 -6.64(19) . . . . ?
C42 C41 C46 C45 -6.4(2) . . . . ?
C42 C41 C46 C47 169.73(13) . . . . ?
C29 C34 C33 C32 -0.7(2) . . . . ?
C11 C10 C9 C8 -0.2(2) . . . . ?
C11 C12 C7 N3 -177.65(12) . . . . ?
C11 C12 C7 C8 -0.6(2) . . . . ?
C11 C12 C13 C14 51.28(17) . . . . ?
C11 C12 C13 C20 -78.78(16) . . . . ?
C43 C44 C45 C46 3.0(2) . . . . ?
C43 C42 C62 C63 -37.25(17) . . . . ?
C43 C42 C62 C69 92.16(15) . . . . ?
C43 C42 C41 N6 -173.25(12) . . . . ?
C43 C42 C41 C46 5.3(2) . . . . ?
C82 C77 C78 C79 -1.4(2) . . . . ?
C82 C81 C80 C79 -0.9(3) . . . . ?
C2 N3 C7 C12 92.13(16) . . . . ?
C2 N3 C7 C8 -85.06(16) . . . . ?
C2 N3 C4 C5 -0.61(16) . . . . ?
C2 N6 C41 C42 -75.07(17) . . . . ?
C2 N6 C41 C46 106.28(15) . . . . ?
C2 N6 C5 C4 0.01(16) . . . . ?
C64 C63 C62 C42 -95.97(15) . . . . ?
C64 C63 C62 C69 134.68(13) . . . . ?
C64 C63 C68 C67 1.3(2) . . . . ?
C32 C31 C30 C29 -0.4(2) . . . . ?
C45 C44 C43 C42 -4.1(2) . . . . ?
C12 C7 C8 C9 0.45(19) . . . . ?
C12 C7 C8 C28 -179.64(12) . . . . ?
C12 C13 C20 C25 -120.99(13) . . . . ?
C12 C13 C20 C21 63.50(17) . . . . ?
C47 C48 C53 C52 178.03(13) . . . . ?
C47 C48 C49 C50 -178.18(13) . . . . ?
C47 C54 C55 C56 -176.04(14) . . . . ?
C47 C54 C59 C58 175.81(14) . . . . ?
C76 C77 C78 C79 178.55(15) . . . . ?
C9 C10 C11 C12 0.1(2) . . . . ?
C9 C8 C28 C35 91.01(15) . . . . ?
C9 C8 C28 C29 -37.81(17) . . . . ?
C34 C29 C30 C31 0.7(2) . . . . ?
C34 C29 C28 C35 -39.04(18) . . . . ?
C34 C29 C28 C8 90.30(15) . . . . ?
C62 C63 C64 C65 178.69(13) . . . . ?
C62 C63 C68 C67 -177.56(13) . . . . ?
C62 C42 C43 C44 -179.90(13) . . . . ?
C62 C42 C41 N6 6.57(19) . . . . ?
C62 C42 C41 C46 -174.83(12) . . . . ?
C62 C69 C70 C71 -176.07(13) . . . . ?
C62 C69 C74 C73 176.42(14) . . . . ?
C69 C70 C71 C72 -0.2(2) . . . . ?
C69 C74 C73 C72 -0.7(3) . . . . ?
C25 C20 C21 C22 -1.4(2) . . . . ?
C25 C24 C23 C22 -0.7(2) . . . . ?
C33 C32 C31 C30 -0.5(2) . . . . ?
C77 C82 C81 C80 0.4(2) . . . . ?
C68 C63 C64 C65 -0.2(2) . . . . ?
C68 C63 C62 C42 82.89(16) . . . . ?
C68 C63 C62 C69 -46.45(17) . . . . ?
C68 C67 C66 C65 0.5(2) . . . . ?
C70 C69 C74 C73 -0.7(2) . . . . ?
C70 C71 C72 C73 -1.2(2) . . . . ?
C7 N3 C2 Cu1 11.24(19) . . . . ?
C7 N3 C2 N6 -171.45(11) . . . . ?
C7 N3 C4 C5 171.26(12) . . . . ?
C7 C12 C13 C14 -125.31(13) . . . . ?
C7 C12 C13 C20 104.62(14) . . . . ?
C7 C8 C28 C35 -88.90(15) . . . . ?
C7 C8 C28 C29 142.29(12) . . . . ?
C31 C32 C33 C34 1.0(2) . . . . ?
C40 C35 C36 C37 -1.0(3) . . . . ?
C40 C35 C28 C29 -57.25(17) . . . . ?
C40 C35 C28 C8 174.08(12) . . . . ?
C41 N6 C2 Cu1 -1.16(19) . . . . ?
C41 N6 C2 N3 -178.51(11) . . . . ?
C41 N6 C5 C4 178.19(12) . . . . ?
C41 C42 C43 C44 -0.1(2) . . . . ?
C41 C42 C62 C63 142.92(13) . . . . ?
C41 C42 C62 C69 -87.66(15) . . . . ?
C55 C54 C47 C48 88.34(15) . . . . ?
C55 C54 C47 C46 -145.28(13) . . . . ?
C55 C54 C59 C58 -0.8(2) . . . . ?
C57 C58 C59 C54 0.0(2) . . . . ?
C4 N3 C2 Cu1 -176.72(10) . . . . ?
C4 N3 C2 N6 0.59(14) . . . . ?
C4 N3 C7 C12 -78.88(17) . . . . ?
C4 N3 C7 C8 103.93(15) . . . . ?
C14 C13 C20 C25 110.39(14) . . . . ?
C14 C13 C20 C21 -65.12(17) . . . . ?
C14 C19 C18 C17 0.6(3) . . . . ?
C14 C15 C16 C17 0.2(3) . . . . ?
C67 C66 C65 C64 0.6(2) . . . . ?
C58 C57 C56 C55 -1.1(3) . . . . ?
C13 C12 C7 N3 -0.96(18) . . . . ?
C13 C12 C7 C8 176.14(12) . . . . ?
C13 C14 C19 C18 175.59(14) . . . . ?
C13 C14 C15 C16 -175.71(14) . . . . ?
C13 C20 C21 C22 174.15(13) . . . . ?
C30 C29 C34 C33 -0.1(2) . . . . ?
C30 C29 C28 C35 141.32(13) . . . . ?
C30 C29 C28 C8 -89.35(15) . . . . ?
C71 C72 C73 C74 1.6(3) . . . . ?
C81 C82 C77 C76 -179.22(15) . . . . ?
C81 C82 C77 C78 0.8(2) . . . . ?
C27 O26 C10 C11 -167.18(13) . . . . ?
C27 O26 C10 C9 11.8(2) . . . . ?
C19 C14 C13 C12 51.59(16) . . . . ?
C19 C14 C13 C20 -178.19(13) . . . . ?
C19 C14 C15 C16 -0.2(2) . . . . ?
C19 C18 C17 C16 -0.5(3) . . . . ?
C20 C25 C24 C23 0.7(2) . . . . ?
C5 N6 C2 Cu1 176.98(10) . . . . ?
C5 N6 C2 N3 -0.36(14) . . . . ?
C5 N6 C41 C42 106.99(15) . . . . ?
C5 N6 C41 C46 -71.66(17) . . . . ?
C24 C25 C20 C13 -175.28(13) . . . . ?
C24 C25 C20 C21 0.4(2) . . . . ?
C80 C79 C78 C77 0.9(3) . . . . ?
C74 C69 C70 C71 1.2(2) . . . . ?
C49 C48 C53 C52 -1.7(2) . . . . ?
C49 C48 C47 C54 -178.85(12) . . . . ?
C49 C48 C47 C46 52.44(16) . . . . ?
C36 C35 C40 C39 1.0(2) . . . . ?
C36 C35 C28 C29 124.50(15) . . . . ?
C36 C35 C28 C8 -4.2(2) . . . . ?
C23 C22 C21 C20 1.3(2) . . . . ?
C59 C54 C47 C48 -88.24(16) . . . . ?
C59 C54 C47 C46 38.13(18) . . . . ?
C59 C54 C55 C56 0.7(2) . . . . ?
C61 O60 C44 C43 -3.0(2) . . . . ?
C61 O60 C44 C45 178.59(14) . . . . ?
C52 C51 C50 C49 -1.8(2) . . . . ?
C56 C57 C58 C59 1.0(3) . . . . ?
C78 C79 C80 C81 0.3(3) . . . . ?
C21 C22 C23 C24 -0.2(2) . . . . ?
C28 C35 C40 C39 -177.37(14) . . . . ?
C28 C35 C36 C37 177.24(16) . . . . ?
C28 C29 C34 C33 -179.75(13) . . . . ?
C28 C29 C30 C31 -179.69(13) . . . . ?
C15 C14 C13 C12 -132.81(14) . . . . ?
C15 C14 C13 C20 -2.59(19) . . . . ?
C15 C14 C19 C18 -0.2(2) . . . . ?
C15 C16 C17 C18 0.1(3) . . . . ?
C39 C38 C37 C36 0.9(3) . . . . ?
C37 C38 C39 C40 -0.9(3) . . . . ?
